data_7700371
loop_
_publ_author_name
'Mr\'ozek, Ond\<rej'
'Melounkov\'a, Lucie'
'Dost\'al, Libor'
'C\'isa\<rov\'a, Ivana'
'Eisner, Ale\<s'
'Havelek, Radim'
'Peterov\'a, Eva'
'Honz\'i\<cek, Jan'
'Vinkl\'arek, Jarom\'ir'

_publ_section_title
;
 Enhanced cytotoxicity of indenyl molybdenum(ii) compounds bearing a
 thiophene function.
;
_journal_issue 30
_journal_name_full 'Dalton transactions (Cambridge, England : 2003)'
_journal_page_first 11361
_journal_page_last 11373
_journal_paper_doi 10.1039/c9dt01698h
_journal_volume 48
_journal_year 2019
_chemical_compound_source 'synthesized by the authors'
_chemical_formula_moiety 'C26 H19 Mo N2 O2 S, B F4'
_chemical_formula_sum 'C26 H19 B F4 Mo N2 O2 S'
_chemical_formula_weight 606.24
_space_group_crystal_system monoclinic
_space_group_IT_number 14
_space_group_name_Hall '-P 2yn'
_space_group_name_H-M_alt 'P 1 21/n 1'
_symmetry_space_group_name_Hall '-P 2yn'
_symmetry_space_group_name_H-M 'P 1 21/n 1'
_atom_sites_solution_hydrogens geom
_audit_creation_method SHELXL-2018/1
_audit_update_record
;
2018-07-04 deposited with the CCDC.    2019-06-28 downloaded from the CCDC.
;
_cell_angle_alpha 90
_cell_angle_beta 98.418(16)
_cell_angle_gamma 90
_cell_formula_units_Z 4
_cell_length_a 10.435(6)
_cell_length_b 13.950(8)
_cell_length_c 17.033(9)
_cell_measurement_reflns_used 9901
_cell_measurement_temperature 150(2)
_cell_measurement_theta_max 27.4953
_cell_measurement_theta_min 2.6018
_cell_volume 2453(2)
_computing_cell_refinement 'SAINT V8.37A (Bruker AXS Inc., 2015)'
_computing_data_collection 'Bruker Instrument Service v2015.5.1.2'
_computing_data_reduction 'SAINT V8.37A (Bruker AXS Inc., 2015)'
_computing_structure_refinement 'SHELXL-2018/1 (Sheldrick, 2018)'
_computing_structure_solution 'XT, VERSION 2014/5'
_diffrn_ambient_temperature 150(2)
_diffrn_measured_fraction_theta_full 1.000
_diffrn_measured_fraction_theta_max 0.999
_diffrn_measurement_device_type 'Nonius Kappa+Bruker APEX-II CCD'
_diffrn_measurement_method '\f and \w scans'
_diffrn_radiation_type MoK\a
_diffrn_radiation_wavelength 0.71073
_diffrn_reflns_av_R_equivalents 0.0204
_diffrn_reflns_av_unetI/netI 0.0205
_diffrn_reflns_Laue_measured_fraction_full 1.000
_diffrn_reflns_Laue_measured_fraction_max 0.999
_diffrn_reflns_limit_h_max 13
_diffrn_reflns_limit_h_min -13
_diffrn_reflns_limit_k_max 18
_diffrn_reflns_limit_k_min -18
_diffrn_reflns_limit_l_max 22
_diffrn_reflns_limit_l_min -21
_diffrn_reflns_number 22750
_diffrn_reflns_point_group_measured_fraction_full 1.000
_diffrn_reflns_point_group_measured_fraction_max 0.999
_diffrn_reflns_theta_full 25.242
_diffrn_reflns_theta_max 27.537
_diffrn_reflns_theta_min 1.895
_diffrn_source 'fine-focus sealed tube'
_exptl_absorpt_coefficient_mu 0.678
_exptl_absorpt_correction_T_max 0.77
_exptl_absorpt_correction_T_min 0.77
_exptl_absorpt_correction_type multi-scan
_exptl_absorpt_process_details
;
SADABS-2014/5 - Bruker AXS area detector scaling and absorption correction
;
_exptl_crystal_colour red
_exptl_crystal_density_diffrn 1.642
_exptl_crystal_description prism
_exptl_crystal_F_000 1216
_exptl_crystal_size_max 0.333
_exptl_crystal_size_mid 0.274
_exptl_crystal_size_min 0.244
_refine_diff_density_max 0.669
_refine_diff_density_min -0.965
_refine_diff_density_rms 0.068
_refine_ls_extinction_method none
_refine_ls_goodness_of_fit_ref 1.036
_refine_ls_hydrogen_treatment constr
_refine_ls_matrix_type full
_refine_ls_number_parameters 362
_refine_ls_number_reflns 5656
_refine_ls_number_restraints 6
_refine_ls_restrained_S_all 1.135
_refine_ls_R_factor_all 0.0435
_refine_ls_R_factor_gt 0.0352
_refine_ls_shift/su_max 0.001
_refine_ls_shift/su_mean 0.000
_refine_ls_structure_factor_coef Fsqd
_refine_ls_weighting_details 'w=1/[\s^2^(Fo^2^)+(0.0425P)^2^+2.9155P] where P=(Fo^2^+2Fc^2^)/3'
_refine_ls_weighting_scheme calc
_refine_ls_wR_factor_gt 0.0875
_refine_ls_wR_factor_ref 0.0939
_reflns_Friedel_coverage 0.000
_reflns_number_gt 4804
_reflns_number_total 5656
_reflns_threshold_expression 'I > 2\s(I)'
_cod_data_source_file c9dt01698h2.cif
_cod_data_source_block jv150910mo2_vinklarek
_cod_depositor_comments 'Adding full bibliography for 7700371--7700372.cif.'
_cod_database_code 7700371
_shelx_shelxl_version_number 2018/1
_shelx_space_group_comment
;
The symmetry employed for this shelxl refinement is uniquely defined
by the following loop, which should always be used as a source of
symmetry information in preference to the above space-group names.
They are only intended as comments.
;
_shelx_estimated_absorpt_t_min 0.806
_shelx_estimated_absorpt_t_max 0.852

loop_
_space_group_symop_operation_xyz
'x, y, z'
'-x+1/2, y+1/2, -z+1/2'
'-x, -y, -z'
'x-1/2, -y-1/2, z-1/2'

loop_
_atom_site_label
_atom_site_type_symbol
_atom_site_fract_x
_atom_site_fract_y
_atom_site_fract_z
_atom_site_U_iso_or_equiv
_atom_site_adp_type
_atom_site_occupancy
_atom_site_site_symmetry_order
_atom_site_calc_flag
_atom_site_refinement_flags_posn
_atom_site_refinement_flags_adp
_atom_site_refinement_flags_occupancy
Mo1 Mo 0.89365(2) 0.37002(2) 0.70103(2) 0.03076(8) Uani 1 1 d . . .
N1 N 0.7990(2) 0.24651(17) 0.63775(12) 0.0376(5) Uani 1 1 d . . .
N2 N 0.6855(2) 0.38665(19) 0.70052(13) 0.0428(6) Uani 1 1 d . . .
O1 O 1.0541(3) 0.21317(19) 0.80096(16) 0.0806(9) Uani 1 1 d . . .
O2 O 0.9111(2) 0.42280(17) 0.87999(12) 0.0587(6) Uani 1 1 d . . .
S1 S 0.89225(12) 0.76899(8) 0.61819(6) 0.0794(3) Uani 1 1 d . U .
C1 C 0.9567(2) 0.52398(19) 0.67742(15) 0.0350(5) Uani 1 1 d . . .
C2 C 1.0668(2) 0.4629(2) 0.68670(17) 0.0403(6) Uani 1 1 d . . .
H2 H 1.138517 0.467093 0.727931 0.048 Uiso 1 1 calc R U .
C3 C 1.0522(2) 0.3943(2) 0.62410(18) 0.0426(7) Uani 1 1 d . . .
H3 H 1.108578 0.342019 0.618605 0.051 Uiso 1 1 calc R U .
C4 C 0.9375(3) 0.4182(2) 0.57101(15) 0.0388(6) Uani 1 1 d . . .
C5 C 0.8774(3) 0.3751(2) 0.49942(17) 0.0514(8) Uani 1 1 d . . .
H5 H 0.917474 0.323244 0.476205 0.062 Uiso 1 1 calc R U .
C6 C 0.7614(4) 0.4098(3) 0.46517(18) 0.0644(10) Uani 1 1 d . . .
H6 H 0.720043 0.381464 0.417385 0.077 Uiso 1 1 calc R U .
C7 C 0.7006(3) 0.4866(3) 0.49829(19) 0.0659(10) Uani 1 1 d . . .
H7 H 0.618480 0.507916 0.472696 0.079 Uiso 1 1 calc R U .
C8 C 0.7560(3) 0.5318(3) 0.56641(16) 0.0499(7) Uani 1 1 d . . .
H8 H 0.714338 0.584316 0.587608 0.060 Uiso 1 1 calc R U .
C9 C 0.8774(2) 0.4974(2) 0.60416(14) 0.0355(5) Uani 1 1 d . . .
C10 C 0.9420(3) 0.6142(2) 0.72417(16) 0.0429(6) Uani 1 1 d . . .
H10A H 0.989552 0.607012 0.778552 0.052 Uiso 1 1 calc R U .
H10B H 0.849286 0.624422 0.728295 0.052 Uiso 1 1 calc R U .
C11 C 0.9936(4) 0.7002(2) 0.68489(16) 0.0495(8) Uani 1 1 d . . .
C12 C 1.1235(4) 0.7310(2) 0.69218(16) 0.0529(8) Uani 1 1 d . . .
H12 H 1.194254 0.701319 0.724616 0.063 Uiso 1 1 calc R U .
C13 C 1.1331(5) 0.8148(2) 0.64279(18) 0.0680(11) Uani 1 1 d . . .
H13 H 1.212012 0.847730 0.639799 0.082 Uiso 1 1 calc R U .
C14 C 1.0171(5) 0.8412(2) 0.6013(2) 0.0768(13) Uani 1 1 d . . .
H14 H 1.006740 0.894543 0.566295 0.092 Uiso 1 1 calc R U .
C15 C 0.9956(3) 0.2698(2) 0.76232(18) 0.0504(8) Uani 1 1 d . . .
C16 C 0.9027(3) 0.4053(2) 0.81369(16) 0.0411(6) Uani 1 1 d . . .
C17 C 0.8647(3) 0.1755(2) 0.60760(17) 0.0477(7) Uani 1 1 d . . .
H17 H 0.956278 0.173569 0.620952 0.057 Uiso 1 1 calc R U .
C18 C 0.8045(4) 0.1056(2) 0.55825(19) 0.0629(10) Uani 1 1 d . . .
H18 H 0.853894 0.056200 0.538650 0.075 Uiso 1 1 calc R U .
C19 C 0.6724(5) 0.1082(3) 0.5377(2) 0.0762(14) Uani 1 1 d . . .
H19 H 0.629424 0.061100 0.503141 0.091 Uiso 1 1 calc R U .
C20 C 0.6032(4) 0.1794(3) 0.5676(2) 0.0693(12) Uani 1 1 d . . .
H20 H 0.511693 0.181872 0.554025 0.083 Uiso 1 1 calc R U .
C21 C 0.6681(3) 0.2486(2) 0.61826(16) 0.0463(7) Uani 1 1 d . . .
C22 C 0.6051(2) 0.3263(3) 0.65419(17) 0.0509(8) Uani 1 1 d . . .
C23 C 0.4708(3) 0.3395(4) 0.6441(3) 0.0798(15) Uani 1 1 d . . .
H23 H 0.415352 0.296880 0.611439 0.096 Uiso 1 1 calc R U .
C24 C 0.4200(4) 0.4134(5) 0.6812(3) 0.102(2) Uani 1 1 d . . .
H24 H 0.328877 0.422746 0.674571 0.123 Uiso 1 1 calc R U .
C25 C 0.5008(4) 0.4746(4) 0.7282(3) 0.0837(16) Uani 1 1 d . . .
H25 H 0.466256 0.526556 0.754477 0.100 Uiso 1 1 calc R U .
C26 C 0.6330(3) 0.4595(3) 0.73690(19) 0.0589(9) Uani 1 1 d . . .
H26 H 0.688776 0.501935 0.769544 0.071 Uiso 1 1 calc R U .
B1 B 0.2746(3) 0.6013(2) 0.89251(19) 0.0394(6) Uani 1 1 d . . .
F1 F 0.3787(2) 0.56048(14) 0.93868(14) 0.0753(6) Uani 1 1 d . . .
F1D F 0.2993(6) 0.5836(5) 0.8168(3) 0.085(2) Uani 0.579(9) 1 d . . P
F2D F 0.3017(6) 0.6983(3) 0.8759(5) 0.085(2) Uani 0.579(9) 1 d . . P
F3D F 0.1564(4) 0.5556(5) 0.8976(4) 0.083(2) Uani 0.579(9) 1 d . . P
F4D F 0.2036(9) 0.6159(8) 0.9508(7) 0.117(5) Uani 0.421(9) 1 d . . P
F5D F 0.2446(7) 0.6897(4) 0.9080(4) 0.0557(17) Uani 0.421(9) 1 d . . P
F6D F 0.2195(14) 0.5522(6) 0.8375(8) 0.163(8) Uani 0.421(9) 1 d . . P

loop_
_atom_site_aniso_label
_atom_site_aniso_U_11
_atom_site_aniso_U_22
_atom_site_aniso_U_33
_atom_site_aniso_U_23
_atom_site_aniso_U_13
_atom_site_aniso_U_12
Mo1 0.02118(11) 0.04168(13) 0.02814(12) -0.00629(8) -0.00070(7) 0.00435(8)
N1 0.0329(10) 0.0490(13) 0.0293(10) 0.0024(9) -0.0011(8) -0.0123(10)
N2 0.0248(10) 0.0738(17) 0.0312(11) 0.0194(11) 0.0085(8) 0.0105(10)
O1 0.0928(19) 0.0633(16) 0.0715(17) -0.0131(13) -0.0361(14) 0.0406(15)
O2 0.0804(16) 0.0606(14) 0.0321(10) -0.0080(10) -0.0015(10) 0.0109(12)
S1 0.1122(8) 0.0697(6) 0.0589(5) 0.0121(4) 0.0214(5) 0.0522(6)
C1 0.0364(13) 0.0379(13) 0.0318(12) -0.0076(10) 0.0081(10) 0.0037(10)
C2 0.0246(11) 0.0419(14) 0.0535(16) -0.0182(12) 0.0031(11) -0.0034(10)
C3 0.0257(12) 0.0442(14) 0.0613(17) -0.0227(13) 0.0176(11) -0.0051(11)
C4 0.0384(13) 0.0460(15) 0.0354(13) -0.0128(11) 0.0169(11) -0.0110(11)
C5 0.067(2) 0.0588(19) 0.0322(14) -0.0136(13) 0.0188(14) -0.0232(15)
C6 0.078(2) 0.086(3) 0.0266(14) -0.0062(16) 0.0007(15) -0.030(2)
C7 0.0540(19) 0.104(3) 0.0357(15) 0.0187(18) -0.0086(14) -0.0053(19)
C8 0.0447(15) 0.076(2) 0.0293(13) 0.0111(13) 0.0061(11) 0.0075(15)
C9 0.0325(12) 0.0494(15) 0.0265(11) -0.0053(11) 0.0108(9) -0.0024(11)
C10 0.0579(17) 0.0425(15) 0.0288(12) -0.0079(11) 0.0079(12) 0.0137(13)
C11 0.087(2) 0.0360(14) 0.0256(12) -0.0038(11) 0.0081(13) 0.0220(15)
C12 0.105(3) 0.0294(13) 0.0240(12) -0.0064(10) 0.0088(14) -0.0083(15)
C13 0.135(4) 0.0362(16) 0.0324(15) -0.0022(13) 0.0114(19) -0.0002(19)
C14 0.150(4) 0.0375(17) 0.0494(19) 0.0078(15) 0.035(2) 0.023(2)
C15 0.0493(16) 0.0493(16) 0.0463(16) -0.0175(13) -0.0139(13) 0.0152(13)
C16 0.0426(14) 0.0430(15) 0.0354(14) -0.0036(11) -0.0021(11) 0.0098(12)
C17 0.0590(18) 0.0430(16) 0.0392(15) -0.0069(12) 0.0010(13) -0.0120(14)
C18 0.101(3) 0.0470(17) 0.0375(16) -0.0014(13) 0.0004(17) -0.0310(18)
C19 0.106(3) 0.076(3) 0.0387(17) 0.0095(17) -0.0152(19) -0.061(3)
C20 0.061(2) 0.095(3) 0.0445(18) 0.0281(19) -0.0155(15) -0.052(2)
C21 0.0358(13) 0.0678(19) 0.0323(13) 0.0227(13) -0.0049(11) -0.0232(13)
C22 0.0231(12) 0.084(2) 0.0447(15) 0.0367(16) 0.0029(11) -0.0083(13)
C23 0.0227(14) 0.133(4) 0.082(3) 0.064(3) 0.0033(15) -0.0109(19)
C24 0.0252(16) 0.176(5) 0.112(4) 0.089(4) 0.028(2) 0.028(3)
C25 0.051(2) 0.129(4) 0.081(3) 0.063(3) 0.044(2) 0.050(2)
C26 0.0429(16) 0.091(3) 0.0484(17) 0.0248(17) 0.0242(14) 0.0265(17)
B1 0.0356(14) 0.0412(16) 0.0398(15) 0.0073(13) 0.0001(12) 0.0075(12)
F1 0.0633(12) 0.0555(12) 0.0940(16) 0.0206(11) -0.0322(11) 0.0082(10)
F1D 0.093(4) 0.125(5) 0.043(2) 0.016(2) 0.028(2) 0.063(3)
F2D 0.070(3) 0.044(2) 0.128(5) 0.032(3) -0.028(3) -0.012(2)
F3D 0.045(2) 0.119(5) 0.084(4) 0.027(4) -0.001(2) -0.012(2)
F4D 0.087(6) 0.140(8) 0.139(9) 0.043(7) 0.069(6) 0.053(5)
F5D 0.055(3) 0.034(3) 0.077(4) -0.003(2) 0.004(3) 0.008(2)
F6D 0.185(14) 0.087(6) 0.171(12) -0.077(8) -0.132(11) 0.035(8)

loop_
_atom_type_symbol
_atom_type_description
_atom_type_scat_dispersion_real
_atom_type_scat_dispersion_imag
_atom_type_scat_source
C C 0.0033 0.0016 'International Tables Vol C Tables 4.2.6.8 and 6.1.1.4'
H H 0.0000 0.0000 'International Tables Vol C Tables 4.2.6.8 and 6.1.1.4'
B B 0.0013 0.0007 'International Tables Vol C Tables 4.2.6.8 and 6.1.1.4'
N N 0.0061 0.0033 'International Tables Vol C Tables 4.2.6.8 and 6.1.1.4'
O O 0.0106 0.0060 'International Tables Vol C Tables 4.2.6.8 and 6.1.1.4'
F F 0.0171 0.0103 'International Tables Vol C Tables 4.2.6.8 and 6.1.1.4'
S S 0.1246 0.1234 'International Tables Vol C Tables 4.2.6.8 and 6.1.1.4'
Mo Mo -1.6832 0.6857 'International Tables Vol C Tables 4.2.6.8 and 6.1.1.4'

loop_
_geom_angle_atom_site_label_1
_geom_angle_atom_site_label_2
_geom_angle_atom_site_label_3
_geom_angle
C15 Mo1 C16 73.43(12)
C15 Mo1 N2 122.64(12)
C16 Mo1 N2 83.28(10)
C15 Mo1 N1 82.61(11)
C16 Mo1 N1 129.04(11)
N2 Mo1 N1 72.84(10)
C15 Mo1 C2 94.93(13)
C16 Mo1 C2 92.13(12)
N2 Mo1 C2 138.39(10)
N1 Mo1 C2 134.93(9)
C15 Mo1 C3 91.66(14)
C16 Mo1 C3 125.96(11)
N2 Mo1 C3 141.89(10)
N1 Mo1 C3 98.44(9)
C2 Mo1 C3 36.50(9)
C15 Mo1 C1 127.74(12)
C16 Mo1 C1 87.89(11)
N2 Mo1 C1 102.12(9)
N1 Mo1 C1 140.27(9)
C2 Mo1 C1 36.28(9)
C3 Mo1 C1 60.71(9)
C15 Mo1 C9 150.03(12)
C16 Mo1 C9 118.08(11)
N2 Mo1 C9 87.08(8)
N1 Mo1 C9 105.15(9)
C2 Mo1 C9 58.84(10)
C3 Mo1 C9 58.82(10)
C1 Mo1 C9 35.49(9)
C15 Mo1 C4 121.58(12)
C16 Mo1 C4 146.44(11)
N2 Mo1 C4 106.75(9)
N1 Mo1 C4 84.27(9)
C2 Mo1 C4 58.81(10)
C3 Mo1 C4 35.24(10)
C1 Mo1 C4 58.90(9)
C9 Mo1 C4 34.34(9)
C17 N1 C21 118.1(3)
C17 N1 Mo1 123.25(18)
C21 N1 Mo1 117.9(2)
C26 N2 C22 118.6(3)
C26 N2 Mo1 123.3(2)
C22 N2 Mo1 117.8(2)
C14 S1 C11 91.7(2)
C2 C1 C9 107.1(2)
C2 C1 C10 125.8(2)
C9 C1 C10 125.6(2)
C2 C1 Mo1 70.58(16)
C9 C1 Mo1 76.62(16)
C10 C1 Mo1 129.29(19)
C1 C2 C3 108.9(2)
C1 C2 Mo1 73.14(16)
C3 C2 Mo1 72.35(15)
C1 C2 H2 125.6
C3 C2 H2 125.6
Mo1 C2 H2 120.7
C2 C3 C4 107.8(2)
C2 C3 Mo1 71.14(15)
C4 C3 Mo1 77.74(15)
C2 C3 H3 126.1
C4 C3 H3 126.1
Mo1 C3 H3 117.0
C5 C4 C9 120.2(3)
C5 C4 C3 131.9(3)
C9 C4 C3 107.8(2)
C5 C4 Mo1 123.27(19)
C9 C4 Mo1 72.55(14)
C3 C4 Mo1 67.02(15)
C6 C5 C4 118.2(3)
C6 C5 H5 120.9
C4 C5 H5 120.9
C5 C6 C7 121.9(3)
C5 C6 H6 119.1
C7 C6 H6 119.1
C8 C7 C6 122.0(3)
C8 C7 H7 119.0
C6 C7 H7 119.0
C7 C8 C9 117.8(3)
C7 C8 H8 121.1
C9 C8 H8 121.1
C8 C9 C4 119.8(2)
C8 C9 C1 131.8(3)
C4 C9 C1 108.2(2)
C8 C9 Mo1 121.81(19)
C4 C9 Mo1 73.11(16)
C1 C9 Mo1 67.88(15)
C1 C10 C11 111.0(2)
C1 C10 H10A 109.4
C11 C10 H10A 109.4
C1 C10 H10B 109.4
C11 C10 H10B 109.4
H10A C10 H10B 108.0
C12 C11 C10 127.1(3)
C12 C11 S1 112.1(2)
C10 C11 S1 120.6(3)
C11 C12 C13 110.0(3)
C11 C12 H12 125.0
C13 C12 H12 125.0
C14 C13 C12 112.7(4)
C14 C13 H13 123.6
C12 C13 H13 123.6
C13 C14 S1 113.4(3)
C13 C14 H14 123.3
S1 C14 H14 123.3
O1 C15 Mo1 177.1(3)
O2 C16 Mo1 177.3(2)
N1 C17 C18 122.8(3)
N1 C17 H17 118.6
C18 C17 H17 118.6
C19 C18 C17 119.2(4)
C19 C18 H18 120.4
C17 C18 H18 120.4
C20 C19 C18 119.3(3)
C20 C19 H19 120.4
C18 C19 H19 120.4
C19 C20 C21 119.7(3)
C19 C20 H20 120.2
C21 C20 H20 120.2
N1 C21 C20 120.9(3)
N1 C21 C22 114.5(3)
C20 C21 C22 124.6(3)
N2 C22 C23 120.8(4)
N2 C22 C21 115.5(2)
C23 C22 C21 123.7(4)
C24 C23 C22 119.7(4)
C24 C23 H23 120.2
C22 C23 H23 120.2
C23 C24 C25 119.8(3)
C23 C24 H24 120.1
C25 C24 H24 120.1
C24 C25 C26 119.1(4)
C24 C25 H25 120.5
C26 C25 H25 120.5
N2 C26 C25 122.1(4)
N2 C26 H26 118.9
C25 C26 H26 118.9
F6D B1 F5D 125.4(5)
F6D B1 F4D 113.7(9)
F5D B1 F4D 62.1(6)
F6D B1 F1 116.6(5)
F5D B1 F1 118.0(4)
F4D B1 F1 96.7(5)
F6D B1 F1D 47.0(8)
F5D B1 F1D 116.3(5)
F4D B1 F1D 157.5(6)
F1 B1 F1D 102.8(3)
F6D B1 F3D 58.5(8)
F5D B1 F3D 100.3(6)
F4D B1 F3D 55.7(5)
F1 B1 F3D 113.9(3)
F1D B1 F3D 105.3(4)
F6D B1 F2D 117.5(8)
F5D B1 F2D 37.2(3)
F4D B1 F2D 98.7(7)
F1 B1 F2D 110.3(3)
F1D B1 F2D 85.0(6)
F3D B1 F2D 130.5(5)
F6D F1D B1 59.5(6)
F5D F2D B1 64.5(5)
F4D F3D F6D 113.3(6)
F4D F3D B1 59.6(4)
F6D F3D B1 54.2(4)
F3D F4D B1 64.7(5)
F3D F4D F5D 103.7(7)
B1 F4D F5D 57.9(4)
F2D F5D B1 78.3(6)
F2D F5D F4D 137.2(7)
B1 F5D F4D 60.1(5)
F1D F6D B1 73.6(6)
F1D F6D F3D 140.4(8)
B1 F6D F3D 67.3(7)

loop_
_geom_bond_atom_site_label_1
_geom_bond_atom_site_label_2
_geom_bond_distance
Mo1 C15 1.963(3)
Mo1 C16 1.970(3)
Mo1 N2 2.183(2)
Mo1 N1 2.189(2)
Mo1 C2 2.265(3)
Mo1 C3 2.281(3)
Mo1 C1 2.299(3)
Mo1 C9 2.414(3)
Mo1 C4 2.421(3)
N1 C17 1.348(4)
N1 C21 1.358(3)
N2 C26 1.348(4)
N2 C22 1.357(4)
O1 C15 1.145(4)
O2 C16 1.146(3)
S1 C14 1.704(5)
S1 C11 1.726(3)
C1 C2 1.421(4)
C1 C9 1.441(3)
C1 C10 1.510(3)
C2 C3 1.424(4)
C2 H2 0.9500
C3 C4 1.430(4)
C3 H3 0.9500
C4 C5 1.421(4)
C4 C9 1.427(4)
C5 C6 1.354(5)
C5 H5 0.9500
C6 C7 1.405(6)
C6 H6 0.9500
C7 C8 1.371(5)
C7 H7 0.9500
C8 C9 1.418(4)
C8 H8 0.9500
C10 C11 1.510(4)
C10 H10A 0.9900
C10 H10B 0.9900
C11 C12 1.410(5)
C12 C13 1.453(4)
C12 H12 0.9500
C13 C14 1.360(6)
C13 H13 0.9500
C14 H14 0.9500
C17 C18 1.377(4)
C17 H17 0.9500
C18 C19 1.372(6)
C18 H18 0.9500
C19 C20 1.369(6)
C19 H19 0.9500
C20 C21 1.402(5)
C20 H20 0.9500
C21 C22 1.448(5)
C22 C23 1.400(4)
C23 C24 1.356(8)
C23 H23 0.9500
C24 C25 1.373(8)
C24 H24 0.9500
C25 C26 1.382(5)
C25 H25 0.9500
C26 H26 0.9500
B1 F6D 1.233(7)
B1 F5D 1.308(6)
B1 F4D 1.338(8)
B1 F1 1.369(3)
B1 F1D 1.373(5)
B1 F3D 1.402(5)
B1 F2D 1.419(5)
F1D F6D 1.047(17)
F2D F5D 0.875(6)
F3D F4D 1.280(12)
F3D F6D 1.297(18)
F4D F5D 1.365(12)
